data_7156374
loop_
_publ_author_name
'Li, Xiao-Fang'
'Shi, Lin-Feng'
'Zhang, Xing-Guo'
'Zhang, Xiao-Hong'

_publ_section_title
;
 Pd-Catalyzed C(sp<sup>2</sup>)-H aminocarbonylation using the Langlois
 reagent as a carbonyl source.
;
_journal_issue 35
_journal_name_full 'Organic &amp; biomolecular chemistry'
_journal_page_first 6438
_journal_page_last 6442
_journal_paper_doi 10.1039/c8ob01421c
_journal_volume 16
_journal_year 2018
_chemical_formula_moiety 'C15 H11 N O2 S'
_chemical_formula_sum 'C15 H11 N O2 S'
_chemical_formula_weight 269.31
_space_group_IT_number 14
_space_group_name_Hall '-P 2ybc'
_space_group_name_H-M_alt 'P 1 21/c 1'
_symmetry_cell_setting monoclinic
_symmetry_space_group_name_Hall '-P 2ybc'
_symmetry_space_group_name_H-M 'P 1 21/c 1'
_atom_sites_solution_hydrogens geom
_atom_sites_solution_primary direct
_atom_sites_solution_secondary difmap
_audit_creation_method SHELXL-97
_audit_update_record
;
2018-02-04 deposited with the CCDC.
2018-08-15 downloaded from the CCDC.
;
_cell_angle_alpha 90.00
_cell_angle_beta 97.306(2)
_cell_angle_gamma 90.00
_cell_formula_units_Z 4
_cell_length_a 14.1337(16)
_cell_length_b 10.2364(11)
_cell_length_c 8.8680(11)
_cell_measurement_reflns_used 8723
_cell_measurement_temperature 100(2)
_cell_measurement_theta_max 28.28
_cell_measurement_theta_min 2.46
_cell_volume 1272.6(3)
_computing_cell_refinement 'SAINT (Bruker, 2002)'
_computing_data_collection 'SMART (Bruker, 2002)'
_computing_data_reduction SAINT
_computing_molecular_graphics 'XP (Bruker, 2002)'
_computing_publication_material 'SHELXL-97 (Bruker, 2002)'
_computing_structure_refinement 'SHELXL-97 (Sheldrick, 1997)'
_computing_structure_solution 'SHELXS-97 (Sheldrick, 1997)'
_diffrn_ambient_temperature 100(2)
_diffrn_measured_fraction_theta_full 0.997
_diffrn_measured_fraction_theta_max 0.997
_diffrn_measurement_device_type 'Bruker AXS APEX Duo area-detector diffractometer'
_diffrn_measurement_method '\f and \w scans'
_diffrn_radiation_monochromator graphite
_diffrn_radiation_source 'fine-focus sealed tube'
_diffrn_radiation_type MoK\a
_diffrn_radiation_wavelength 0.71073
_diffrn_reflns_av_R_equivalents 0.0147
_diffrn_reflns_av_sigmaI/netI 0.0155
_diffrn_reflns_limit_h_max 17
_diffrn_reflns_limit_h_min -17
_diffrn_reflns_limit_k_max 12
_diffrn_reflns_limit_k_min -12
_diffrn_reflns_limit_l_max 10
_diffrn_reflns_limit_l_min -10
_diffrn_reflns_number 8799
_diffrn_reflns_theta_full 26.00
_diffrn_reflns_theta_max 26.00
_diffrn_reflns_theta_min 1.45
_exptl_absorpt_coefficient_mu 0.250
_exptl_absorpt_correction_T_max 0.9287
_exptl_absorpt_correction_T_min 0.9044
_exptl_absorpt_correction_type multi-scan
_exptl_absorpt_process_details 'SADABS (Bruker, 2002)'
_exptl_crystal_colour Colorless
_exptl_crystal_density_diffrn 1.406
_exptl_crystal_density_method 'not measured'
_exptl_crystal_description Block
_exptl_crystal_F_000 560
_exptl_crystal_size_max 0.41
_exptl_crystal_size_mid 0.35
_exptl_crystal_size_min 0.30
_refine_diff_density_max 0.346
_refine_diff_density_min -0.306
_refine_diff_density_rms 0.068
_refine_ls_extinction_method none
_refine_ls_goodness_of_fit_ref 1.109
_refine_ls_hydrogen_treatment constr
_refine_ls_matrix_type full
_refine_ls_number_parameters 173
_refine_ls_number_reflns 2500
_refine_ls_number_restraints 0
_refine_ls_restrained_S_all 1.109
_refine_ls_R_factor_all 0.0316
_refine_ls_R_factor_gt 0.0306
_refine_ls_shift/su_max 0.001
_refine_ls_shift/su_mean 0.000
_refine_ls_structure_factor_coef Fsqd
_refine_ls_weighting_details 'calc w=1/[\s^2^(Fo^2^)+(0.0536P)^2^+0.5636P] where P=(Fo^2^+2Fc^2^)/3'
_refine_ls_weighting_scheme calc
_refine_ls_wR_factor_gt 0.0931
_refine_ls_wR_factor_ref 0.0939
_reflns_number_gt 2383
_reflns_number_total 2500
_reflns_threshold_expression I>2\s(I)
_cod_data_source_file c8ob01421c2.cif
_cod_data_source_block 1
_cod_depositor_comments
;
The following automatic conversions were performed:

'_symmetry_cell_setting' value 'Monoclinic' changed to 'monoclinic'
according to
/home/data/users/saulius/crontab/automatic-downloads/rss-feeds/RSC/lib/dictionaries/cif_core.dic
dictionary named 'cif_core.dic' version 2.4.2 from 2011-04-26.

'_exptl_absorpt_correction_type' value 'Multi-scan' changed to
'multi-scan' according to
/home/data/users/saulius/crontab/automatic-downloads/rss-feeds/RSC/lib/dictionaries/cif_core.dic
dictionary named 'cif_core.dic' version 2.4.2 from 2011-04-26.

Automatic conversion script
Id: cif_fix_values 4973 2017-02-22 13:04:09Z antanas 

 Adding full bibliography for 7156374.cif.
;
_cod_original_sg_symbol_H-M 'P 21/c'
_cod_database_code 7156374

loop_
_symmetry_equiv_pos_as_xyz
'x, y, z'
'-x, y+1/2, -z+1/2'
'-x, -y, -z'
'x, -y-1/2, z-1/2'

loop_
_atom_site_label
_atom_site_type_symbol
_atom_site_fract_x
_atom_site_fract_y
_atom_site_fract_z
_atom_site_U_iso_or_equiv
_atom_site_adp_type
_atom_site_occupancy
_atom_site_symmetry_multiplicity
_atom_site_calc_flag
_atom_site_refinement_flags
S1 S 0.76574(2) 1.03577(3) 1.04385(4) 0.02013(13) Uani 1 1 d .
O1 O 0.67170(7) 1.04391(9) 0.59531(12) 0.0237(2) Uani 1 1 d .
O2 O 0.81372(7) 0.71590(9) 0.89546(11) 0.0226(2) Uani 1 1 d .
N1 N 0.76354(8) 0.89987(11) 0.75426(12) 0.0155(2) Uani 1 1 d .
C1 C 0.65821(9) 0.72690(13) 0.74092(14) 0.0158(3) Uani 1 1 d .
C2 C 0.61310(10) 0.60816(13) 0.75482(15) 0.0203(3) Uani 1 1 d .
H2 H 0.6424 0.5411 0.8143 0.024 Uiso 1 1 calc R
C3 C 0.52201(10) 0.59346(14) 0.67586(16) 0.0240(3) Uani 1 1 d .
H3 H 0.4902 0.5144 0.6814 0.029 Uiso 1 1 calc R
C4 C 0.47748(10) 0.69449(15) 0.58880(16) 0.0244(3) Uani 1 1 d .
H4 H 0.4161 0.6824 0.5392 0.029 Uiso 1 1 calc R
C5 C 0.52353(9) 0.81330(14) 0.57497(15) 0.0212(3) Uani 1 1 d .
H5 H 0.4943 0.8810 0.5165 0.025 Uiso 1 1 calc R
C6 C 0.61476(9) 0.82656(13) 0.65209(14) 0.0166(3) Uani 1 1 d .
C7 C 0.68177(9) 0.93917(13) 0.65779(15) 0.0167(3) Uani 1 1 d .
C8 C 0.75437(9) 0.77237(12) 0.80957(14) 0.0160(3) Uani 1 1 d .
C9 C 0.84532(9) 0.98276(12) 0.78952(15) 0.0156(3) Uani 1 1 d .
C10 C 0.85484(9) 1.05573(12) 0.92379(15) 0.0161(3) Uani 1 1 d .
C11 C 0.93458(9) 1.13692(13) 0.95474(15) 0.0186(3) Uani 1 1 d .
H11 H 0.9428 1.1861 1.0436 0.022 Uiso 1 1 calc R
C12 C 1.00126(9) 1.14424(13) 0.85337(16) 0.0203(3) Uani 1 1 d .
H12 H 1.0543 1.1979 0.8755 0.024 Uiso 1 1 calc R
C13 C 0.99020(10) 1.07275(14) 0.71919(16) 0.0214(3) Uani 1 1 d .
H13 H 1.0350 1.0791 0.6513 0.026 Uiso 1 1 calc R
C14 C 0.91116(10) 0.99137(13) 0.68739(15) 0.0190(3) Uani 1 1 d .
H14 H 0.9028 0.9431 0.5979 0.023 Uiso 1 1 calc R
C15 C 0.79766(12) 1.15499(16) 1.19108(18) 0.0299(3) Uani 1 1 d .
H15A H 0.8599 1.1353 1.2428 0.045 Uiso 1 1 calc R
H15B H 0.7519 1.1528 1.2623 0.045 Uiso 1 1 calc R
H15C H 0.7982 1.2404 1.1466 0.045 Uiso 1 1 calc R

loop_
_atom_site_aniso_label
_atom_site_aniso_U_11
_atom_site_aniso_U_22
_atom_site_aniso_U_33
_atom_site_aniso_U_23
_atom_site_aniso_U_13
_atom_site_aniso_U_12
S1 0.0173(2) 0.0209(2) 0.0221(2) -0.00431(12) 0.00225(13) -0.00154(12)
O1 0.0219(5) 0.0160(5) 0.0301(5) 0.0051(4) -0.0081(4) -0.0008(4)
O2 0.0221(5) 0.0181(5) 0.0253(5) 0.0040(4) -0.0058(4) 0.0021(4)
N1 0.0139(5) 0.0131(5) 0.0180(5) 0.0001(4) -0.0035(4) -0.0006(4)
C1 0.0161(6) 0.0156(6) 0.0158(6) -0.0028(5) 0.0022(5) -0.0001(5)
C2 0.0234(7) 0.0167(6) 0.0212(6) -0.0002(5) 0.0041(5) -0.0022(5)
C3 0.0256(7) 0.0214(7) 0.0255(7) -0.0035(5) 0.0055(6) -0.0099(6)
C4 0.0166(6) 0.0302(8) 0.0253(7) -0.0035(6) -0.0011(5) -0.0067(6)
C5 0.0164(6) 0.0225(7) 0.0233(7) -0.0003(5) -0.0029(5) -0.0005(5)
C6 0.0163(6) 0.0155(6) 0.0175(6) -0.0025(5) 0.0003(5) -0.0007(5)
C7 0.0149(6) 0.0162(6) 0.0178(6) -0.0015(5) -0.0026(5) 0.0006(5)
C8 0.0174(6) 0.0142(6) 0.0163(6) -0.0014(5) 0.0011(5) 0.0006(5)
C9 0.0133(6) 0.0119(6) 0.0200(6) 0.0017(5) -0.0046(5) -0.0002(5)
C10 0.0144(6) 0.0137(6) 0.0190(6) 0.0024(5) -0.0023(5) 0.0025(5)
C11 0.0193(6) 0.0129(6) 0.0213(6) -0.0002(5) -0.0058(5) 0.0000(5)
C12 0.0160(6) 0.0147(6) 0.0285(7) 0.0049(5) -0.0045(5) -0.0022(5)
C13 0.0180(6) 0.0207(7) 0.0254(7) 0.0050(5) 0.0029(5) -0.0003(5)
C14 0.0203(6) 0.0171(6) 0.0188(6) 0.0004(5) -0.0008(5) 0.0010(5)
C15 0.0341(8) 0.0272(8) 0.0293(8) -0.0111(6) 0.0076(6) -0.0031(6)

loop_
_atom_type_symbol
_atom_type_description
_atom_type_scat_dispersion_real
_atom_type_scat_dispersion_imag
_atom_type_scat_source
C C 0.0033 0.0016 'International Tables Vol C Tables 4.2.6.8 and 6.1.1.4'
H H 0.0000 0.0000 'International Tables Vol C Tables 4.2.6.8 and 6.1.1.4'
N N 0.0061 0.0033 'International Tables Vol C Tables 4.2.6.8 and 6.1.1.4'
O O 0.0106 0.0060 'International Tables Vol C Tables 4.2.6.8 and 6.1.1.4'
S S 0.1246 0.1234 'International Tables Vol C Tables 4.2.6.8 and 6.1.1.4'

loop_
_geom_angle_atom_site_label_1
_geom_angle_atom_site_label_2
_geom_angle_atom_site_label_3
_geom_angle
C10 S1 C15 103.12(7)
C8 N1 C7 111.88(10)
C8 N1 C9 125.44(10)
C7 N1 C9 122.67(11)
C6 C1 C2 121.44(12)
C6 C1 C8 108.52(11)
C2 C1 C8 130.04(12)
C1 C2 C3 117.15(13)
C1 C2 H2 121.4
C3 C2 H2 121.4
C4 C3 C2 121.48(13)
C4 C3 H3 119.3
C2 C3 H3 119.3
C5 C4 C3 120.96(13)
C5 C4 H4 119.5
C3 C4 H4 119.5
C6 C5 C4 117.24(13)
C6 C5 H5 121.4
C4 C5 H5 121.4
C1 C6 C5 121.72(12)
C1 C6 C7 108.49(11)
C5 C6 C7 129.79(12)
O1 C7 N1 124.97(12)
O1 C7 C6 129.41(12)
N1 C7 C6 105.61(11)
O2 C8 N1 125.27(12)
O2 C8 C1 129.25(12)
N1 C8 C1 105.48(10)
C14 C9 C10 121.64(12)
C14 C9 N1 119.05(12)
C10 C9 N1 119.28(12)
C9 C10 C11 118.20(12)
C9 C10 S1 117.01(10)
C11 C10 S1 124.77(11)
C12 C11 C10 120.16(12)
C12 C11 H11 119.9
C10 C11 H11 119.9
C11 C12 C13 121.07(12)
C11 C12 H12 119.5
C13 C12 H12 119.5
C12 C13 C14 119.24(13)
C12 C13 H13 120.4
C14 C13 H13 120.4
C9 C14 C13 119.67(12)
C9 C14 H14 120.2
C13 C14 H14 120.2
S1 C15 H15A 109.5
S1 C15 H15B 109.5
H15A C15 H15B 109.5
S1 C15 H15C 109.5
H15A C15 H15C 109.5
H15B C15 H15C 109.5

loop_
_geom_bond_atom_site_label_1
_geom_bond_atom_site_label_2
_geom_bond_distance
S1 C10 1.7614(14)
S1 C15 1.8022(15)
O1 C7 1.2069(17)
O2 C8 1.2064(16)
N1 C8 1.4061(17)
N1 C7 1.4064(16)
N1 C9 1.4359(16)
C1 C6 1.3840(18)
C1 C2 1.3853(18)
C1 C8 1.4913(17)
C2 C3 1.393(2)
C2 H2 0.9300
C3 C4 1.392(2)
C3 H3 0.9300
C4 C5 1.392(2)
C4 H4 0.9300
C5 C6 1.3873(18)
C5 H5 0.9300
C6 C7 1.4887(18)
C9 C14 1.3815(19)
C9 C10 1.3974(19)
C10 C11 1.3991(18)
C11 C12 1.385(2)
C11 H11 0.9300
C12 C13 1.389(2)
C12 H12 0.9300
C13 C14 1.3933(19)
C13 H13 0.9300
C14 H14 0.9300
C15 H15A 0.9600
C15 H15B 0.9600
C15 H15C 0.9600

loop_
_geom_torsion_atom_site_label_1
_geom_torsion_atom_site_label_2
_geom_torsion_atom_site_label_3
_geom_torsion_atom_site_label_4
_geom_torsion
C6 C1 C2 C3 -0.17(19)
C8 C1 C2 C3 -179.82(13)
C1 C2 C3 C4 -1.1(2)
C2 C3 C4 C5 1.4(2)
C3 C4 C5 C6 -0.4(2)
C2 C1 C6 C5 1.2(2)
C8 C1 C6 C5 -179.13(12)
C2 C1 C6 C7 -178.74(11)
C8 C1 C6 C7 0.98(14)
C4 C5 C6 C1 -0.8(2)
C4 C5 C6 C7 179.04(13)
C8 N1 C7 O1 -179.78(13)
C9 N1 C7 O1 0.2(2)
C8 N1 C7 C6 0.23(14)
C9 N1 C7 C6 -179.76(11)
C1 C6 C7 O1 179.25(14)
C5 C6 C7 O1 -0.6(2)
C1 C6 C7 N1 -0.76(14)
C5 C6 C7 N1 179.36(13)
C7 N1 C8 O2 -179.19(13)
C9 N1 C8 O2 0.8(2)
C7 N1 C8 C1 0.34(14)
C9 N1 C8 C1 -179.67(11)
C6 C1 C8 O2 178.68(13)
C2 C1 C8 O2 -1.6(2)
C6 C1 C8 N1 -0.83(14)
C2 C1 C8 N1 178.86(13)
C8 N1 C9 C14 98.56(15)
C7 N1 C9 C14 -81.46(16)
C8 N1 C9 C10 -83.41(16)
C7 N1 C9 C10 96.58(15)
C14 C9 C10 C11 -1.29(19)
N1 C9 C10 C11 -179.27(11)
C14 C9 C10 S1 179.88(10)
N1 C9 C10 S1 1.90(16)
C15 S1 C10 C9 -174.91(10)
C15 S1 C10 C11 6.35(13)
C9 C10 C11 C12 0.40(19)
S1 C10 C11 C12 179.13(10)
C10 C11 C12 C13 0.6(2)
C11 C12 C13 C14 -0.7(2)
C10 C9 C14 C13 1.2(2)
N1 C9 C14 C13 179.15(12)
C12 C13 C14 C9 -0.1(2)
